data_7022238
loop_
_publ_author_name
'Chen, Weifeng'
'Wang, Liliang'
'Li, Zhifang'
'Lin, Aiqin'
'Lai, Guoqiao'
'Xiao, Xuqiong'
'Deng, Yuan'
'Kira, Mitsuo'

_publ_section_title
;
 Diverse reactivity of an isolable dialkylsilylene toward imines.
;
_journal_issue 5
_journal_name_full 'Dalton transactions (Cambridge, England : 2003)'
_journal_page_first 1872
_journal_page_last 1878
_journal_paper_doi 10.1039/c2dt32126b
_journal_volume 42
_journal_year 2013
_chemical_formula_sum 'C30 H50 F3 N Si5'
_chemical_formula_weight 622.16
_chemical_name_systematic
;
?
;
_space_group_IT_number 14
_symmetry_cell_setting monoclinic
_symmetry_space_group_name_Hall '-P 2yn'
_symmetry_space_group_name_H-M 'P 1 21/n 1'
_atom_sites_solution_hydrogens geom
_atom_sites_solution_primary direct
_atom_sites_solution_secondary difmap
_audit_creation_method SHELXL-97
_cell_angle_alpha 90.00
_cell_angle_beta 112.988(2)
_cell_angle_gamma 90.00
_cell_formula_units_Z 4
_cell_length_a 11.6872(8)
_cell_length_b 23.8106(16)
_cell_length_c 14.0462(10)
_cell_measurement_reflns_used 9908
_cell_measurement_temperature 296(2)
_cell_measurement_theta_max 27.27
_cell_measurement_theta_min 2.55
_cell_volume 3598.4(4)
_computing_cell_refinement 'Bruker SAINT'
_computing_data_collection 'Bruker APEX2'
_computing_data_reduction 'Bruker SAINT'
_computing_molecular_graphics 'Bruker SHELXTL'
_computing_publication_material 'Bruker SHELXTL'
_computing_structure_refinement 'SHELXL-97 (Sheldrick, 2008)'
_computing_structure_solution 'SHELXS-97 (Sheldrick, 2008)'
_diffrn_ambient_temperature 296(2)
_diffrn_measured_fraction_theta_full 0.999
_diffrn_measured_fraction_theta_max 0.999
_diffrn_measurement_device_type 'Bruker APEX-II CCD'
_diffrn_measurement_method '\f and \w scans'
_diffrn_radiation_monochromator graphite
_diffrn_radiation_source 'fine-focus sealed tube'
_diffrn_radiation_type MoK\a
_diffrn_radiation_wavelength 0.71073
_diffrn_reflns_av_R_equivalents 0.0283
_diffrn_reflns_av_sigmaI/netI 0.0246
_diffrn_reflns_limit_h_max 13
_diffrn_reflns_limit_h_min -13
_diffrn_reflns_limit_k_max 28
_diffrn_reflns_limit_k_min -28
_diffrn_reflns_limit_l_max 15
_diffrn_reflns_limit_l_min -16
_diffrn_reflns_number 26379
_diffrn_reflns_theta_full 25.00
_diffrn_reflns_theta_max 25.00
_diffrn_reflns_theta_min 1.71
_exptl_absorpt_coefficient_mu 0.233
_exptl_absorpt_correction_T_max 0.947
_exptl_absorpt_correction_T_min 0.740
_exptl_absorpt_correction_type multi-scan
_exptl_absorpt_process_details sadabs
_exptl_crystal_colour colorless
_exptl_crystal_density_diffrn 1.148
_exptl_crystal_density_method 'not measured'
_exptl_crystal_description block
_exptl_crystal_F_000 1336
_exptl_crystal_size_max 0.42
_exptl_crystal_size_mid 0.38
_exptl_crystal_size_min 0.24
_refine_diff_density_max 0.314
_refine_diff_density_min -0.210
_refine_diff_density_rms 0.050
_refine_ls_extinction_method none
_refine_ls_goodness_of_fit_ref 1.031
_refine_ls_hydrogen_treatment constr
_refine_ls_matrix_type full
_refine_ls_number_parameters 392
_refine_ls_number_reflns 6332
_refine_ls_number_restraints 87
_refine_ls_restrained_S_all 1.040
_refine_ls_R_factor_all 0.0519
_refine_ls_R_factor_gt 0.0391
_refine_ls_shift/su_max 0.000
_refine_ls_shift/su_mean 0.000
_refine_ls_structure_factor_coef Fsqd
_refine_ls_weighting_details 'calc w=1/[\s^2^(Fo^2^)+(0.1000P)^2^+0.5000P] where P=(Fo^2^+2Fc^2^)/3'
_refine_ls_weighting_scheme calc
_refine_ls_wR_factor_gt 0.1263
_refine_ls_wR_factor_ref 0.1456
_reflns_number_gt 5128
_reflns_number_total 6332
_reflns_threshold_expression >2sigma(I)
_cod_data_source_file c2dt32126b.txt
_cod_data_source_block f101025b
_cod_depositor_comments
;
The following automatic conversions were performed:

'_symmetry_cell_setting' value 'Monoclinic' changed to 'monoclinic'
according to /home/saulius/struct/CIF-dictionaries/cif_core.dic
dictionary named 'cif_core.dic' version 2.4.2 from
2011-04-26.

'_exptl_absorpt_correction_type' value 'Multi-scan'
changed to 'multi-scan' according to
/home/saulius/struct/CIF-dictionaries/cif_core.dic dictionary named
'cif_core.dic' version 2.4.2 from 2011-04-26.

Automatic conversion script
Id: cif_fix_values 1891 2012-01-12 08:04:46Z andrius 
;
_cod_original_sg_symbol_H-M P2(1)/n
_cod_database_code 7022238

loop_
_symmetry_equiv_pos_as_xyz
'x, y, z'
'-x+1/2, y+1/2, -z+1/2'
'-x, -y, -z'
'x-1/2, -y-1/2, z-1/2'

loop_
_atom_site_label
_atom_site_type_symbol
_atom_site_fract_x
_atom_site_fract_y
_atom_site_fract_z
_atom_site_U_iso_or_equiv
_atom_site_adp_type
_atom_site_occupancy
_atom_site_symmetry_multiplicity
_atom_site_calc_flag
_atom_site_refinement_flags
_atom_site_disorder_assembly
_atom_site_disorder_group
Si1 Si -0.07028(5) 0.12596(2) 0.20865(4) 0.03463(16) Uani 1 1 d . . .
Si2 Si 0.17133(7) 0.17669(3) 0.14746(6) 0.0640(2) Uani 1 1 d . . .
Si3 Si -0.18264(6) 0.23996(3) 0.25385(6) 0.0589(2) Uani 1 1 d . . .
Si4 Si -0.18819(6) 0.13212(3) 0.38175(5) 0.05053(19) Uani 1 1 d . . .
Si5 Si -0.21880(6) 0.10447(3) 0.03901(5) 0.0520(2) Uani 1 1 d . . .
N1 N 0.01556(14) 0.06486(6) 0.26498(12) 0.0352(4) Uani 1 1 d . . .
C1 C -0.10508(18) 0.16966(8) 0.30687(15) 0.0396(4) Uani 1 1 d . . .
C2 C 0.03310(19) 0.18066(9) 0.38506(16) 0.0432(5) Uani 1 1 d . . .
H2A H 0.0347 0.2125 0.4286 0.052 Uiso 1 1 calc R . .
H2B H 0.0633 0.1481 0.4293 0.052 Uiso 1 1 calc R . .
C3 C 0.1189(2) 0.19235(9) 0.32861(17) 0.0465(5) Uani 1 1 d . . .
H3A H 0.2046 0.1900 0.3775 0.056 Uiso 1 1 calc R . .
H3B H 0.1044 0.2303 0.3012 0.056 Uiso 1 1 calc R . .
C4 C 0.09835(19) 0.15056(8) 0.23900(16) 0.0400(5) Uani 1 1 d . . .
C5 C -0.0961(3) 0.07331(11) 0.4624(2) 0.0610(6) Uani 1 1 d . . .
H5A H -0.0174 0.0872 0.5099 0.091 Uiso 1 1 calc R . .
H5B H -0.0828 0.0453 0.4186 0.091 Uiso 1 1 calc R . .
H5C H -0.1406 0.0570 0.5003 0.091 Uiso 1 1 calc R . .
C6 C -0.3433(2) 0.10227(14) 0.2989(3) 0.0764(8) Uani 1 1 d . . .
H6A H -0.3343 0.0777 0.2481 0.115 Uiso 1 1 calc R . .
H6B H -0.3992 0.1322 0.2647 0.115 Uiso 1 1 calc R . .
H6C H -0.3761 0.0816 0.3413 0.115 Uiso 1 1 calc R . .
C7 C -0.2150(3) 0.17998(15) 0.4769(3) 0.0925(10) Uani 1 1 d . . .
H7A H -0.2558 0.1596 0.5136 0.139 Uiso 1 1 calc R . .
H7B H -0.2662 0.2109 0.4407 0.139 Uiso 1 1 calc R . .
H7C H -0.1366 0.1939 0.5250 0.139 Uiso 1 1 calc R . .
C8 C -0.3558(3) 0.23394(14) 0.1900(3) 0.0873(10) Uani 1 1 d . . .
H8A H -0.3889 0.2257 0.2412 0.131 Uiso 1 1 calc R . .
H8B H -0.3775 0.2043 0.1398 0.131 Uiso 1 1 calc R . .
H8C H -0.3900 0.2687 0.1563 0.131 Uiso 1 1 calc R . .
C9 C -0.1432(3) 0.29386(12) 0.3592(3) 0.0905(11) Uani 1 1 d . . .
H9A H -0.1777 0.3295 0.3298 0.136 Uiso 1 1 calc R . .
H9B H -0.0545 0.2971 0.3932 0.136 Uiso 1 1 calc R . .
H9C H -0.1771 0.2826 0.4084 0.136 Uiso 1 1 calc R . .
C10 C -0.1326(3) 0.27193(12) 0.1540(3) 0.0906(10) Uani 1 1 d . . .
H10A H -0.1321 0.2436 0.1056 0.136 Uiso 1 1 calc R . .
H10B H -0.0507 0.2874 0.1874 0.136 Uiso 1 1 calc R . .
H10C H -0.1896 0.3012 0.1181 0.136 Uiso 1 1 calc R . .
C11 C 0.0634(4) 0.2127(2) 0.0297(3) 0.1268(17) Uani 1 1 d . . .
H11A H 0.0364 0.2474 0.0488 0.190 Uiso 1 1 calc R . .
H11B H -0.0073 0.1891 -0.0049 0.190 Uiso 1 1 calc R . .
H11C H 0.1052 0.2201 -0.0157 0.190 Uiso 1 1 calc R . .
C12 C 0.3007(3) 0.22644(18) 0.2169(3) 0.1119(14) Uani 1 1 d . . .
H12A H 0.3505 0.2319 0.1771 0.168 Uiso 1 1 calc R . .
H12B H 0.3513 0.2112 0.2833 0.168 Uiso 1 1 calc R . .
H12C H 0.2668 0.2618 0.2259 0.168 Uiso 1 1 calc R . .
C13 C 0.2408(4) 0.11793(18) 0.0983(3) 0.1160(14) Uani 1 1 d . . .
H13A H 0.1760 0.0931 0.0563 0.174 Uiso 1 1 calc R . .
H13B H 0.2988 0.0975 0.1558 0.174 Uiso 1 1 calc R . .
H13C H 0.2832 0.1332 0.0577 0.174 Uiso 1 1 calc R . .
C14 C 0.13780(18) 0.08762(8) 0.27619(15) 0.0372(4) Uani 1 1 d . . .
H14 H 0.1636 0.0691 0.2255 0.045 Uiso 1 1 calc R . .
C15 C 0.24090(18) 0.08082(8) 0.38275(16) 0.0403(5) Uani 1 1 d . . .
C16 C 0.3614(2) 0.09717(12) 0.3997(2) 0.0636(7) Uani 1 1 d . . .
H16 H 0.3788 0.1115 0.3453 0.076 Uiso 1 1 calc R . .
C17 C 0.4560(2) 0.09234(14) 0.4970(2) 0.0733(8) Uani 1 1 d . . .
H17 H 0.5362 0.1036 0.5071 0.088 Uiso 1 1 calc R . .
C18 C 0.4326(2) 0.07134(11) 0.5777(2) 0.0585(6) Uani 1 1 d . A .
C19 C 0.3134(2) 0.05411(11) 0.56154(18) 0.0570(6) Uani 1 1 d . . .
H19 H 0.2963 0.0394 0.6159 0.068 Uiso 1 1 calc R . .
C20 C 0.2198(2) 0.05889(10) 0.46429(17) 0.0480(5) Uani 1 1 d . . .
H20 H 0.1401 0.0468 0.4541 0.058 Uiso 1 1 calc R . .
C21 C 0.5332(3) 0.06609(15) 0.6833(3) 0.0833(9) Uani 1 1 d DU . .
C22 C -0.00915(18) 0.00723(8) 0.25514(14) 0.0373(4) Uani 1 1 d . . .
C23 C 0.0821(2) -0.03245(9) 0.26409(17) 0.0473(5) Uani 1 1 d . . .
H23 H 0.1634 -0.0209 0.2791 0.057 Uiso 1 1 calc R . .
C24 C 0.0521(3) -0.08898(10) 0.2508(2) 0.0625(7) Uani 1 1 d . . .
H24 H 0.1134 -0.1150 0.2555 0.075 Uiso 1 1 calc R . .
C25 C -0.0660(3) -0.10712(11) 0.2307(2) 0.0718(8) Uani 1 1 d . . .
H25 H -0.0851 -0.1452 0.2222 0.086 Uiso 1 1 calc R . .
C26 C -0.1564(3) -0.06817(11) 0.2232(2) 0.0702(8) Uani 1 1 d . . .
H26 H -0.2372 -0.0801 0.2090 0.084 Uiso 1 1 calc R . .
C27 C -0.1284(2) -0.01178(9) 0.23659(18) 0.0503(5) Uani 1 1 d . . .
H27 H -0.1900 0.0138 0.2332 0.060 Uiso 1 1 calc R . .
C28 C -0.1366(3) 0.05382(14) -0.0126(2) 0.0880(10) Uani 1 1 d . . .
H28A H -0.1255 0.0189 0.0242 0.132 Uiso 1 1 calc R . .
H28B H -0.0569 0.0688 -0.0040 0.132 Uiso 1 1 calc R . .
H28C H -0.1849 0.0475 -0.0848 0.132 Uiso 1 1 calc R . .
C29 C -0.3659(3) 0.07111(17) 0.0335(2) 0.0939(11) Uani 1 1 d . . .
H29A H -0.4162 0.0611 -0.0366 0.141 Uiso 1 1 calc R . .
H29B H -0.4105 0.0971 0.0585 0.141 Uiso 1 1 calc R . .
H29C H -0.3465 0.0380 0.0759 0.141 Uiso 1 1 calc R . .
C30 C -0.2691(3) 0.16675(14) -0.0486(2) 0.0863(10) Uani 1 1 d . . .
H30A H -0.1974 0.1853 -0.0511 0.129 Uiso 1 1 calc R . .
H30B H -0.3138 0.1923 -0.0229 0.129 Uiso 1 1 calc R . .
H30C H -0.3221 0.1546 -0.1168 0.129 Uiso 1 1 calc R . .
F1 F 0.6193(10) 0.1076(6) 0.7011(8) 0.133(3) Uani 0.60(2) 1 d PU A 1
F2 F 0.5965(11) 0.0208(5) 0.6952(10) 0.149(4) Uani 0.60(2) 1 d PU A 1
F3 F 0.4912(8) 0.0696(8) 0.7576(5) 0.142(4) Uani 0.60(2) 1 d PU A 1
F1' F 0.558(2) 0.0143(4) 0.7153(13) 0.140(6) Uani 0.40(2) 1 d PDU A 2
F2' F 0.5076(16) 0.0917(7) 0.7535(10) 0.125(4) Uani 0.40(2) 1 d PDU A 2
F3' F 0.6380(10) 0.0877(8) 0.6908(15) 0.130(4) Uani 0.40(2) 1 d PDU A 2

loop_
_atom_site_aniso_label
_atom_site_aniso_U_11
_atom_site_aniso_U_22
_atom_site_aniso_U_33
_atom_site_aniso_U_23
_atom_site_aniso_U_13
_atom_site_aniso_U_12
Si1 0.0375(3) 0.0319(3) 0.0325(3) 0.0006(2) 0.0114(2) -0.0017(2)
Si2 0.0660(5) 0.0717(5) 0.0630(4) 0.0133(4) 0.0347(4) -0.0160(4)
Si3 0.0563(4) 0.0382(3) 0.0682(5) -0.0025(3) 0.0089(3) 0.0106(3)
Si4 0.0501(4) 0.0562(4) 0.0533(4) -0.0048(3) 0.0289(3) 0.0036(3)
Si5 0.0567(4) 0.0533(4) 0.0345(3) -0.0009(3) 0.0051(3) -0.0017(3)
N1 0.0361(8) 0.0309(8) 0.0389(9) -0.0008(7) 0.0150(7) -0.0025(6)
C1 0.0383(10) 0.0370(10) 0.0417(11) -0.0039(8) 0.0137(9) 0.0025(8)
C2 0.0440(11) 0.0395(11) 0.0403(11) -0.0075(9) 0.0102(9) 0.0017(9)
C3 0.0456(12) 0.0364(11) 0.0512(12) -0.0043(9) 0.0120(10) -0.0063(9)
C4 0.0437(11) 0.0358(10) 0.0428(11) 0.0031(9) 0.0192(9) -0.0062(8)
C5 0.0728(16) 0.0655(15) 0.0559(14) 0.0100(12) 0.0373(13) 0.0014(13)
C6 0.0543(16) 0.086(2) 0.095(2) -0.0012(17) 0.0355(15) -0.0069(14)
C7 0.116(3) 0.096(2) 0.091(2) -0.0163(19) 0.067(2) 0.019(2)
C8 0.0606(17) 0.076(2) 0.098(2) 0.0006(17) 0.0013(16) 0.0177(15)
C9 0.089(2) 0.0505(16) 0.112(3) -0.0231(16) 0.0175(19) 0.0179(15)
C10 0.107(3) 0.0532(16) 0.097(2) 0.0257(16) 0.023(2) 0.0054(16)
C11 0.105(3) 0.178(4) 0.103(3) 0.078(3) 0.047(2) -0.010(3)
C12 0.100(3) 0.130(3) 0.116(3) 0.006(2) 0.053(2) -0.060(2)
C13 0.158(4) 0.130(3) 0.112(3) 0.006(2) 0.109(3) 0.001(3)
C14 0.0379(10) 0.0370(10) 0.0391(10) -0.0007(8) 0.0176(9) -0.0036(8)
C15 0.0347(10) 0.0403(11) 0.0444(11) -0.0050(9) 0.0139(9) 0.0017(8)
C16 0.0413(13) 0.0887(19) 0.0630(16) 0.0006(14) 0.0228(12) -0.0056(12)
C17 0.0330(12) 0.101(2) 0.0779(19) -0.0096(16) 0.0131(13) -0.0069(13)
C18 0.0414(12) 0.0647(15) 0.0566(15) -0.0124(12) 0.0051(11) 0.0103(11)
C19 0.0548(14) 0.0645(15) 0.0453(13) 0.0024(11) 0.0127(11) 0.0082(11)
C20 0.0395(11) 0.0537(13) 0.0482(13) 0.0040(10) 0.0143(10) 0.0014(9)
C21 0.0547(17) 0.093(2) 0.075(2) -0.0206(18) -0.0042(14) 0.0156(16)
C22 0.0468(11) 0.0328(10) 0.0324(10) 0.0000(8) 0.0155(8) -0.0028(8)
C23 0.0542(13) 0.0398(11) 0.0499(12) -0.0021(9) 0.0224(10) 0.0001(9)
C24 0.0856(19) 0.0356(12) 0.0711(17) -0.0037(11) 0.0357(15) 0.0069(12)
C25 0.097(2) 0.0370(13) 0.0827(19) -0.0079(12) 0.0364(17) -0.0148(13)
C26 0.0742(18) 0.0480(14) 0.094(2) -0.0101(14) 0.0387(16) -0.0226(13)
C27 0.0533(13) 0.0394(11) 0.0607(14) -0.0026(10) 0.0251(11) -0.0065(10)
C28 0.118(3) 0.085(2) 0.0539(16) -0.0153(15) 0.0264(17) 0.0162(19)
C29 0.074(2) 0.122(3) 0.0652(19) -0.0016(19) 0.0050(15) -0.0343(19)
C30 0.099(2) 0.0749(19) 0.0559(17) 0.0118(14) -0.0010(16) 0.0023(17)
F1 0.092(5) 0.166(7) 0.090(3) -0.035(4) -0.023(3) -0.034(4)
F2 0.101(5) 0.163(6) 0.119(6) -0.020(5) -0.026(3) 0.082(5)
F3 0.083(3) 0.278(13) 0.040(3) -0.010(4) -0.004(2) 0.022(5)
F1' 0.174(13) 0.082(5) 0.079(6) 0.015(4) -0.042(7) 0.014(5)
F2' 0.117(7) 0.144(7) 0.086(6) -0.050(5) 0.007(4) 0.019(5)
F3' 0.060(4) 0.165(9) 0.131(7) 0.005(6) 0.000(4) -0.008(5)

loop_
_atom_type_symbol
_atom_type_description
_atom_type_scat_dispersion_real
_atom_type_scat_dispersion_imag
_atom_type_scat_source
C C 0.0033 0.0016 'International Tables Vol C Tables 4.2.6.8 and 6.1.1.4'
H H 0.0000 0.0000 'International Tables Vol C Tables 4.2.6.8 and 6.1.1.4'
F F 0.0171 0.0103 'International Tables Vol C Tables 4.2.6.8 and 6.1.1.4'
Si Si 0.0817 0.0704 'International Tables Vol C Tables 4.2.6.8 and 6.1.1.4'
N N 0.0061 0.0033 'International Tables Vol C Tables 4.2.6.8 and 6.1.1.4'

loop_
_geom_angle_atom_site_label_1
_geom_angle_atom_site_label_2
_geom_angle_atom_site_label_3
_geom_angle
N1 Si1 C1 111.81(8)
N1 Si1 C4 78.44(8)
C1 Si1 C4 99.38(9)
N1 Si1 Si5 109.50(6)
C1 Si1 Si5 124.35(7)
C4 Si1 Si5 124.33(7)
C11 Si2 C12 107.63(19)
C11 Si2 C13 104.9(2)
C12 Si2 C13 106.6(2)
C11 Si2 C4 115.19(14)
C12 Si2 C4 109.86(13)
C13 Si2 C4 112.13(13)
C8 Si3 C9 108.50(16)
C8 Si3 C10 105.49(16)
C9 Si3 C10 105.01(16)
C8 Si3 C1 112.28(12)
C9 Si3 C1 111.05(12)
C10 Si3 C1 114.05(12)
C5 Si4 C6 106.43(14)
C5 Si4 C7 104.02(14)
C6 Si4 C7 106.47(16)
C5 Si4 C1 112.99(10)
C6 Si4 C1 114.40(12)
C7 Si4 C1 111.76(13)
C28 Si5 C29 108.42(18)
C28 Si5 C30 109.64(16)
C29 Si5 C30 105.21(17)
C28 Si5 Si1 104.07(11)
C29 Si5 Si1 115.47(11)
C30 Si5 Si1 113.92(10)
C22 N1 C14 121.62(16)
C22 N1 Si1 134.74(14)
C14 N1 Si1 95.85(11)
C2 C1 Si1 98.36(12)
C2 C1 Si4 107.24(13)
Si1 C1 Si4 116.36(10)
C2 C1 Si3 109.03(13)
Si1 C1 Si3 113.66(10)
Si4 C1 Si3 111.03(10)
C3 C2 C1 111.67(17)
C2 C3 C4 112.35(16)
C3 C4 C14 113.87(16)
C3 C4 Si2 111.78(13)
C14 C4 Si2 112.32(13)
C3 C4 Si1 101.23(13)
C14 C4 Si1 85.82(11)
Si2 C4 Si1 129.48(11)
N1 C14 C15 115.31(16)
N1 C14 C4 99.55(14)
C15 C14 C4 116.06(16)
C20 C15 C16 117.8(2)
C20 C15 C14 122.21(18)
C16 C15 C14 120.0(2)
C17 C16 C15 120.7(2)
C18 C17 C16 120.6(2)
C17 C18 C19 119.3(2)
C17 C18 C21 121.4(3)
C19 C18 C21 119.3(3)
C20 C19 C18 119.8(2)
C15 C20 C19 121.8(2)
F2 C21 F2' 126.4(9)
F2 C21 F3' 81.1(9)
F2' C21 F3' 104.2(10)
F2 C21 F1' 28.6(11)
F2' C21 F1' 105.7(11)
F3' C21 F1' 105.9(10)
F2 C21 F3 109.0(8)
F2' C21 F3 25.3(11)
F3' C21 F3 122.9(9)
F1' C21 F3 83.6(10)
F2 C21 F1 103.8(7)
F2' C21 F1 83.8(9)
F3' C21 F1 24.3(10)
F1' C21 F1 125.0(9)
F3 C21 F1 106.6(7)
F2 C21 C18 112.9(6)
F2' C21 C18 113.0(8)
F3' C21 C18 113.5(9)
F1' C21 C18 113.7(7)
F3 C21 C18 112.9(4)
F1 C21 C18 111.1(6)
C27 C22 C23 118.20(19)
C27 C22 N1 119.44(18)
C23 C22 N1 122.36(18)
C24 C23 C22 120.1(2)
C25 C24 C23 121.1(2)
C24 C25 C26 119.0(2)
C27 C26 C25 120.7(2)
C26 C27 C22 120.7(2)

loop_
_geom_bond_atom_site_label_1
_geom_bond_atom_site_label_2
_geom_bond_distance
Si1 N1 1.7689(16)
Si1 C1 1.895(2)
Si1 C4 1.937(2)
Si1 Si5 2.3920(8)
Si2 C11 1.852(4)
Si2 C12 1.868(3)
Si2 C13 1.880(4)
Si2 C4 1.904(2)
Si3 C8 1.872(3)
Si3 C9 1.875(3)
Si3 C10 1.878(3)
Si3 C1 1.911(2)
Si4 C5 1.857(3)
Si4 C6 1.871(3)
Si4 C7 1.873(3)
Si4 C1 1.910(2)
Si5 C28 1.857(3)
Si5 C29 1.868(3)
Si5 C30 1.869(3)
N1 C22 1.398(2)
N1 C14 1.478(2)
C1 C2 1.580(3)
C2 C3 1.527(3)
C3 C4 1.548(3)
C4 C14 1.595(3)
C14 C15 1.520(3)
C15 C20 1.366(3)
C15 C16 1.389(3)
C16 C17 1.386(4)
C17 C18 1.362(4)
C18 C19 1.383(3)
C18 C21 1.495(4)
C19 C20 1.382(3)
C21 F2 1.282(9)
C21 F2' 1.290(9)
C21 F3' 1.295(9)
C21 F1' 1.305(8)
C21 F3 1.317(8)
C21 F1 1.362(9)
C22 C27 1.390(3)
C22 C23 1.393(3)
C23 C24 1.385(3)
C24 C25 1.366(4)
C25 C26 1.379(4)
C26 C27 1.377(3)
